data_4302031
loop_
_publ_author_name
'En-Cui Yang'
'Hong-Kun Zhao'
'Yan Feng'
'Xiao-Jun Zhao'

_publ_section_title
;
A Tetranuclear CuII-Based 2D Aggregate with an Unprecedented Tetradentate
\m4-N1,N3,N7,N9-Adeninate Nucleobase
;
_journal_name_full 'Inorganic Chemistry'
_journal_page_first 3511
_journal_page_last 3513
_journal_paper_doi 10.1021/ic900113e
_journal_volume 48
_journal_year 2009
_chemical_formula_sum 'C14 H25 Cl3 Cu2 N8 O3'
_chemical_formula_weight 586.850
_space_group_IT_number 14
_symmetry_Int_Tables_number 14
_symmetry_space_group_name_Hall '-P 2yn'
_symmetry_space_group_name_H-M 'P 1 21/n 1'
_audit_creation_date 09-02-21
_audit_creation_method 'Created with Diamond (www.crystalimpact.com)'
_audit_update_record 09-02-21
_cell_angle_alpha 90.000
_cell_angle_beta 108.437(3)
_cell_angle_gamma 90.000
_cell_formula_units_Z 4
_cell_length_a 13.228(2)
_cell_length_b 13.360(2)
_cell_length_c 13.967(2)
_cell_volume 2341.6(6)
_refine_ls_R_factor_all 0.083
_cod_data_source_file ic900113e_si_002.cif
_cod_data_source_block 090211b
_cod_original_cell_volume 2341.6(7)
_cod_original_sg_symbol_Hall -P_2yn
_cod_database_code 4302031

loop_
_symmetry_equiv_pos_site_id
_symmetry_equiv_pos_as_xyz
1 'x, y, z'
2 '0.500-x, 0.500+y, 0.500-z'
3 '-x, -y, -z'
4 '0.500+x, 0.500-y, 0.500+z'

loop_
_atom_site_aniso_label
_atom_site_aniso_U_11
_atom_site_aniso_U_22
_atom_site_aniso_U_33
_atom_site_aniso_U_12
_atom_site_aniso_U_13
_atom_site_aniso_U_23
Cu1 0.0382(4) 0.0221(4) 0.0445(5) -0.0004(3) 0.0221(4) 0.0069(3)
Cu2 0.0415(5) 0.0680(6) 0.0451(5) 0.0003(4) 0.0220(4) 0.0053(5)
Cl1 0.0424(10) 0.048(1) 0.0769(14) 0.0078(8) 0.0224(10) 0.008(1)
Cl2 0.0739(17) 0.0771(17) 0.151(3) 0.0037(14) 0.0428(18) 0.0226(18)
Cl3 0.0339(9) 0.0715(12) 0.0397(10) 0.0004(8) 0.0144(8) 0.0051(8)
O1 0.052(3) 0.047(3) 0.053(3) 0.011(2) 0.023(3) 0.010(2)
O2 0.081(4) 0.058(4) 0.064(4) -0.011(3) 0.013(3) 0.010(3)
O3 0.101(5) 0.066(4) 0.048(4) 0.019(4) 0.024(3) 0.006(3)
N2 0.045(4) 0.055(4) 0.055(4) 0.010(3) 0.020(3) 0.006(3)
N4 0.053(5) 0.102(7) 0.078(6) -0.020(5) 0.001(4) 0.038(5)
N7 0.044(3) 0.044(4) 0.054(4) -0.012(3) 0.008(3) 0.018(3)
N8 0.095(6) 0.072(5) 0.049(4) -0.004(5) 0.022(4) -0.011(4)
C1 0.048(4) 0.038(4) 0.055(5) 0.004(3) 0.029(4) 0.008(3)
C3 0.071(6) 0.089(7) 0.076(7) 0.025(5) 0.037(5) -0.002(5)
C7 0.057(6) 0.105(8) 0.073(6) 0.027(5) 0.022(5) 0.017(6)
C9 0.049(5) 0.078(7) 0.075(7) -0.013(5) 0.003(5) 0.017(6)
C10 0.112(10) 0.066(7) 0.157(13) -0.019(7) -0.03(1) 0.034(8)
C11 0.090(9) 0.220(18) 0.073(8) -0.027(10) 0.019(7) 0.043(10)
C12 0.083(7) 0.052(5) 0.052(5) 0.010(5) 0.012(5) -0.005(4)
C13 0.072(8) 0.196(16) 0.095(9) -0.012(9) 0.034(7) -0.058(10)
C14 0.26(2) 0.178(16) 0.043(6) 0.120(16) 0.013(9) -0.005(8)
C8 0.047(5) 0.117(8) 0.053(5) -0.022(5) 0.018(4) 0.030(5)
N9 0.046(4) 0.077(5) 0.054(4) -0.015(3) 0.022(3) 0.020(4)
C4 0.046(4) 0.077(4) 0.052(4) -0.016(3) 0.017(3) 0.023(3)
C5 0.067(5) 0.083(6) 0.078(6) 0.006(5) 0.016(5) 0.002(5)
C6 0.066(6) 0.106(7) 0.079(6) 0.015(5) -0.010(5) -0.029(6)
N1 0.048(4) 0.056(4) 0.039(3) 0.021(3) 0.009(3) -0.012(3)
C2 0.041(4) 0.117(8) 0.037(4) 0.027(5) 0.005(3) -0.007(5)
N3 0.034(3) 0.130(7) 0.030(3) 0.038(4) 0.004(3) -0.029(4)
N6 0.079(5) 0.072(5) 0.046(4) -0.014(4) 0.052(4) -0.003(3)

loop_
_atom_site_label
_atom_site_type_symbol
_atom_site_fract_x
_atom_site_fract_y
_atom_site_fract_z
_atom_site_occupancy
_atom_site_symmetry_multiplicity
_atom_site_Wyckoff_symbol
_atom_site_attached_hydrogens
_atom_site_calc_flag
_atom_site_thermal_displace_type
_atom_site_U_iso_or_equiv
Cu1 Cu 0.2514(1) 0.274 0.7708(1) 1.000 4 e ? d Uani 0.0328(2)
Cu2 Cu 0.0029(1) 0.1084(1) 1.0143(1) 1.000 4 e ? d Uani 0.0496(3)
Cl1 Cl 0.4065(2) 0.1894(2) 0.8330(2) 1.000 4 e ? d Uani 0.0549(5)
Cl2 Cl -0.0484(2) 0.2698(2) 0.9870(3) 1.000 4 e ? d Uani 0.0991(10)
Cl3 Cl 0.1404(1) 0.0113(2) 1.1217(1) 1.000 4 e ? d Uani 0.0477(5)
O1 O 0.1173(4) 0.3544(4) 0.7401(4) 1.000 4 e ? d Uani 0.0491(12)
O2 O 0.6759(5) 0.2847(5) 1.0835(5) 1.000 4 e ? d Uani 0.0701(17)
O3 O 0.2737(6) 0.3561(5) -0.0661(4) 1.000 4 e ? d Uani 0.0713(18)
N2 N -0.0315(5) 0.4379(5) 0.6544(5) 1.000 4 e ? d Uani 0.0507(16)
N4 N 0.6443(6) 0.3224(7) 0.9173(7) 1.000 4 e ? d Uani 0.082(3)
N7 N 0.1698(5) 0.1629(4) 0.8101(4) 1.000 4 e ? d Uani 0.0493(16)
N8 N 0.3044(7) 0.3450(6) 0.1008(6) 1.000 4 e ? d Uani 0.072(2)
C1 C 0.0519(6) 0.3816(5) 0.6591(6) 1.000 4 e ? d Uani 0.0439(17)
H1 H 0.0622 0.3615 0.5991 1.000 4 e ? calc Uiso 0.05300
C3 C -0.0491(8) 0.4743(8) 0.7460(8) 1.000 4 e ? d Uani 0.075(3)
H3A H -0.1237 0.4867 0.7331 1.000 4 e ? calc Uiso 0.11300
H3B H -0.0099 0.5352 0.7671 1.000 4 e ? calc Uiso 0.11300
H3C H -0.0252 0.4249 0.7982 1.000 4 e ? calc Uiso 0.11300
C7 C -0.1067(8) 0.4692(9) 0.5584(8) 1.000 4 e ? d Uani 0.078(3)
H7A H -0.1083 0.5409 0.5547 1.000 4 e ? calc Uiso 0.11700
H7B H -0.1765 0.4446 0.5531 1.000 4 e ? calc Uiso 0.11700
H7C H -0.0850 0.4426 0.5041 1.000 4 e ? calc Uiso 0.11700
C9 C 0.6859(7) 0.2698(8) 1.0004(8) 1.000 4 e ? d Uani 0.071(3)
H9 H 0.7276 0.2152 0.9954 1.000 4 e ? calc Uiso 0.08500
C10 C 0.5768(11) 0.4063(9) 0.9185(12) 1.000 4 e ? d Uani 0.128(6)
H10A H 0.5067 0.3828 0.9134 1.000 4 e ? calc Uiso 0.19300
H10B H 0.5728 0.4494 0.8624 1.000 4 e ? calc Uiso 0.19300
H10C H 0.6058 0.4427 0.9804 1.000 4 e ? calc Uiso 0.19300
C11 C 0.6585(10) 0.2929(14) 0.8230(9) 1.000 4 e ? d Uani 0.129(6)
H11A H 0.7113 0.2410 0.8352 1.000 4 e ? calc Uiso 0.19300
H11B H 0.6816 0.3495 0.7931 1.000 4 e ? calc Uiso 0.19300
H11C H 0.5922 0.2685 0.7781 1.000 4 e ? calc Uiso 0.19300
C12 C 0.3237(8) 0.3290(7) 0.0170(7) 1.000 4 e ? d Uani 0.064(2)
H12 H 0.3844 0.2916 0.0220 1.000 4 e ? calc Uiso 0.07700
C13 C 0.2113(9) 0.4009(13) 0.0978(10) 1.000 4 e ? d Uani 0.119(5)
H13A H 0.1865 0.4371 0.0353 1.000 4 e ? calc Uiso 0.17900
H13B H 0.2283 0.4472 0.1532 1.000 4 e ? calc Uiso 0.17900
H13C H 0.1566 0.3560 0.1029 1.000 4 e ? calc Uiso 0.17900
C14 C 0.3736(16) 0.3076(13) 0.1954(9) 1.000 4 e ? d Uani 0.170(9)
H14A H 0.4420 0.2918 0.1889 1.000 4 e ? calc Uiso 0.25400
H14B H 0.3431 0.2483 0.2138 1.000 4 e ? calc Uiso 0.25400
H14C H 0.3820 0.3576 0.2467 1.000 4 e ? calc Uiso 0.25400
C8 C 0.1152(6) 0.1971(5) 0.8779(6) 1.000 4 e ? d Uani 0.072(3)
H8 H 0.1062 0.2637 0.8928 1.000 4 e ? calc Uiso 0.08600
N9 N 0.0770(5) 0.1130(4) 0.9187(5) 1.000 4 e ? d Uani 0.0574(18)
C4 C 0.1060(4) 0.0319(3) 0.8804(4) 1.000 4 e ? d Uani 0.058(2)
C5 C 0.1611(5) 0.0582(3) 0.8143(4) 1.000 4 e ? d Uani 0.078(3)
C6 C 0.1985(4) -0.0158(4) 0.7641(4) 1.000 4 e ? d Uani 0.092(3)
N1 N 0.1808(4) -0.1161(3) 0.7800(3) 1.000 4 e ? d Uani 0.0488(16)
C2 C 0.1257(4) -0.1424(3) 0.8461(3) 1.000 4 e ? d Uani 0.067(3)
H2 H 0.1138 -0.2095 0.8567 1.000 4 e ? calc Uiso 0.08000
N3 N 0.0883(3) -0.0684(3) 0.8963(3) 1.000 4 e ? d Uani 0.066(2)
N6 N 0.2394(6) 0.0259(6) 0.6870(5) 1.000 4 e ? d Uani 0.0584(19)
H6A H 0.2555 -0.0132 0.6450 1.000 4 e ? calc Uiso 0.07000
H6B H 0.2475 0.0895 0.6835 1.000 4 e ? calc Uiso 0.07000

loop_
_atom_type_symbol
_atom_type_oxidation_number
_atom_type_radius_bond
Cu ? 1.200
Cl ? 1.200
O ? 1.200
N ? 1.200
C ? 1.200
H ? 1.200

loop_
_geom_angle_atom_site_label_1
_geom_angle_atom_site_label_2
_geom_angle_atom_site_label_3
_geom_angle_site_symmetry_1
_geom_angle_site_symmetry_2
_geom_angle_site_symmetry_3
_geom_angle
_geom_angle_publ_flag
N1 Cu1 O1 2_556 . . 89.8(5) no
N1 Cu1 N7 2_556 . . 174.4(7) no
O1 Cu1 N7 . . . 86.5(2) no
N1 Cu1 Cl1 2_556 . . 92.8(5) no
O1 Cu1 Cl1 . . . 170.31(17) no
N7 Cu1 Cl1 . . . 91.48(18) no
N9 Cu2 N3 . . 3_557 165.8(4) no
N9 Cu2 Cl2 . . . 92.5(2) no
N3 Cu2 Cl2 3_557 . . 98.5(3) no
N9 Cu2 Cl3 . . . 89.9(2) no
N3 Cu2 Cl3 3_557 . . 87.3(4) no
Cl2 Cu2 Cl3 . . . 140.03(11) no
N9 Cu2 Cl3 . . 3_557 85.9(2) no
N3 Cu2 Cl3 3_557 . 3_557 81.9(4) no
Cl2 Cu2 Cl3 . . 3_557 109.64(11) no
Cl3 Cu2 Cl3 . . 3_557 110.33(6) no
N9 Cu2 Cu2 . . 3_557 86.12(19) no
N3 Cu2 Cu2 3_557 . 3_557 80.3(3) no
Cl2 Cu2 Cu2 . . 3_557 158.57(11) no
Cl3 Cu2 Cu2 . . 3_557 61.40(6) no
Cl3 Cu2 Cu2 3_557 . 3_557 48.93(5) no
Cu2 Cl3 Cu2 . . 3_557 69.67(6) no
C1 O1 Cu1 . . . 131.9(5) no
C1 N2 C3 . . . 120.7(7) no
C1 N2 C7 . . . 121.8(7) no
C3 N2 C7 . . . 117.5(7) no
C9 N4 C10 . . . 119.6(12) no
C9 N4 C11 . . . 121.2(11) no
C10 N4 C11 . . . 119.0(11) no
C5 N7 C8 . . . 103.0(4) no
C5 N7 Cu1 . . . 143.5(4) no
C8 N7 Cu1 . . . 111.7(4) no
C12 N8 C13 . . . 118.3(9) no
C12 N8 C14 . . . 121.7(10) no
C13 N8 C14 . . . 120.(1) no
O1 C1 N2 . . . 122.9(7) no
O1 C1 H1 . . . 118.50 no
N2 C1 H1 . . . 118.50 no
N2 C3 H3A . . . 109.50 no
N2 C3 H3B . . . 109.50 no
H3A C3 H3B . . . 109.50 no
N2 C3 H3C . . . 109.50 no
H3A C3 H3C . . . 109.50 no
H3B C3 H3C . . . 109.50 no
N2 C7 H7A . . . 109.50 no
N2 C7 H7B . . . 109.50 no
H7A C7 H7B . . . 109.50 no
N2 C7 H7C . . . 109.50 no
H7A C7 H7C . . . 109.50 no
H7B C7 H7C . . . 109.50 no
O2 C9 N4 . . . 127.4(11) no
O2 C9 H9 . . . 116.30 no
N4 C9 H9 . . . 116.30 no
N4 C10 H10A . . . 109.50 no
N4 C10 H10B . . . 109.50 no
H10A C10 H10B . . . 109.50 no
N4 C10 H10C . . . 109.50 no
H10A C10 H10C . . . 109.50 no
H10B C10 H10C . . . 109.50 no
N4 C11 H11A . . . 109.50 no
N4 C11 H11B . . . 109.50 no
H11A C11 H11B . . . 109.50 no
N4 C11 H11C . . . 109.50 no
H11A C11 H11C . . . 109.50 no
H11B C11 H11C . . . 109.50 no
O3 C12 N8 . . . 128.6(10) no
O3 C12 H12 . . . 115.70 no
N8 C12 H12 . . . 115.70 no
N8 C13 H13A . . . 109.50 no
N8 C13 H13B . . . 109.50 no
H13A C13 H13B . . . 109.50 no
N8 C13 H13C . . . 109.50 no
H13A C13 H13C . . . 109.50 no
H13B C13 H13C . . . 109.50 no
N8 C14 H14A . . . 109.50 no
N8 C14 H14B . . . 109.50 no
H14A C14 H14B . . . 109.50 no
N8 C14 H14C . . . 109.50 no
H14A C14 H14C . . . 109.50 no
H14B C14 H14C . . . 109.50 no
N9 C8 N7 . . . 109.2(5) no
N9 C8 H8 . . . 125.40 no
N7 C8 H8 . . . 125.40 no
C4 N9 C8 . . . 107.5(4) no
C4 N9 Cu2 . . . 122.8(4) no
C8 N9 Cu2 . . . 129.6(5) no
N9 C4 C5 . . . 110.0(4) no
N9 C4 N3 . . . 130.0(3) no
C5 C4 N3 . . . 120.00 no
C6 C5 C4 . . . 120.00 no
C6 C5 N7 . . . 129.7(3) no
C4 C5 N7 . . . 110.3(3) no
N1 C6 C5 . . . 120.00 no
N1 C6 N6 . . . 127.3(4) no
C5 C6 N6 . . . 112.0(4) no
C2 N1 C6 . . . 120.00 no
C2 N1 Cu1 . . 2_546 116.5(3) no
C6 N1 Cu1 . . 2_546 122.9(3) no
N1 C2 N3 . . . 120.00 no
N1 C2 H2 . . . 120.00 no
N3 C2 H2 . . . 120.00 no
C2 N3 C4 . . . 120.00 no
C2 N3 Cu2 . . 3_557 119.4(2) no
C4 N3 Cu2 . . 3_557 120.4(2) no
C6 N6 H6A . . . 120.00 no
C6 N6 H6B . . . 120.00 no
H6A N6 H6B . . . 120.00 no

loop_
_geom_bond_atom_site_label_1
_geom_bond_atom_site_label_2
_geom_bond_site_symmetry_1
_geom_bond_site_symmetry_2
_geom_bond_distance
_geom_bond_publ_flag
Cu1 N1 . 2_556 1.967(15) no
Cu1 O1 . . 2.000(5) no
Cu1 N7 . . 2.011(5) no
Cu1 Cl1 . . 2.262(2) no
Cu2 N9 . . 1.892(5) no
Cu2 N3 . 3_557 2.062(8) no
Cu2 Cl2 . . 2.257(3) no
Cu2 Cl3 . . 2.348(2) no
Cu2 Cl3 . 3_557 2.735(2) no
Cu2 Cu2 . 3_557 2.921(2) no
Cl3 Cu2 . 3_557 2.735(2) no
O1 C1 . . 1.242(9) no
O2 C9 . . 1.225(12) no
O3 C12 . . 1.196(10) no
N2 C1 . . 1.319(9) no
N2 C3 . . 1.454(11) no
N2 C7 . . 1.455(11) no
N4 C9 . . 1.320(12) no
N4 C10 . . 1.435(16) no
N4 C11 . . 1.443(16) no
N7 C5 . . 1.406(6) no
N7 C8 . . 1.436(7) no
N8 C12 . . 1.292(11) no
N8 C13 . . 1.430(14) no
N8 C14 . . 1.438(14) no
C1 H1 . . 0.9300 no
C3 H3A . . 0.9600 no
C3 H3B . . 0.9600 no
C3 H3C . . 0.9600 no
C7 H7A . . 0.9600 no
C7 H7B . . 0.9600 no
C7 H7C . . 0.9600 no
C9 H9 . . 0.9300 no
C10 H10A . . 0.9600 no
C10 H10B . . 0.9600 no
C10 H10C . . 0.9600 no
C11 H11A . . 0.9600 no
C11 H11B . . 0.9600 no
C11 H11C . . 0.9600 no
C12 H12 . . 0.9300 no
C13 H13A . . 0.9600 no
C13 H13B . . 0.9600 no
C13 H13C . . 0.9600 no
C14 H14A . . 0.9600 no
C14 H14B . . 0.9600 no
C14 H14C . . 0.9600 no
C8 N9 . . 1.423(7) no
C8 H8 . . 0.9300 no
N9 C4 . . 1.318(6) no
C4 C5 . . 1.3900 no
C4 N3 . . 1.3900 no
C5 C6 . . 1.3900 no
C6 N1 . . 1.3900 no
C6 N6 . . 1.461(6) no
N1 C2 . . 1.3900 no
N1 Cu1 . 2_546 1.967(3) no
C2 N3 . . 1.3900 no
C2 H2 . . 0.9300 no
N3 Cu2 . 3_557 2.062(3) no
N6 H6A . . 0.8600 no
N6 H6B . . 0.8600 no
Cu1 Cu2 . . 5.8606(15) no

loop_
_geom_torsion_atom_site_label_1
_geom_torsion_atom_site_label_2
_geom_torsion_atom_site_label_3
_geom_torsion_atom_site_label_4
_geom_torsion_site_symmetry_1
_geom_torsion_site_symmetry_2
_geom_torsion_site_symmetry_3
_geom_torsion_site_symmetry_4
_geom_torsion
_geom_torsion_publ_flag
N9 Cu2 Cl3 Cu2 . . . 3_557 -85.62(19) no
N3 Cu2 Cl3 Cu2 3_557 . . 3_557 80.4(4) no
Cl2 Cu2 Cl3 Cu2 . . . 3_557 -179.50(16) no
Cl3 Cu2 Cl3 Cu2 3_557 . . 3_557 0.00 no
N1 Cu1 O1 C1 2_556 . . . 68.0(9) no
N7 Cu1 O1 C1 . . . . -107.7(7) no
Cl1 Cu1 O1 C1 . . . . 173.9(7) no
N1 Cu1 N7 C5 2_556 . . . 100.(3) no
O1 Cu1 N7 C5 . . . . 149.8(8) no
Cl1 Cu1 N7 C5 . . . . -39.7(8) no
N1 Cu1 N7 C8 2_556 . . . -99.(3) no
O1 Cu1 N7 C8 . . . . -49.3(5) no
Cl1 Cu1 N7 C8 . . . . 121.2(5) no
Cu1 O1 C1 N2 . . . . -177.9(5) no
C3 N2 C1 O1 . . . . 2.2(12) no
C7 N2 C1 O1 . . . . 179.7(8) no
C10 N4 C9 O2 . . . . -1.6(15) no
C11 N4 C9 O2 . . . . -176.8(10) no
C13 N8 C12 O3 . . . . 0.9(17) no
C14 N8 C12 O3 . . . . -179.5(13) no
C5 N7 C8 N9 . . . . 0.0(8) no
Cu1 N7 C8 N9 . . . . -168.5(5) no
N7 C8 N9 C4 . . . . 0.5(8) no
N7 C8 N9 Cu2 . . . . 178.1(5) no
N3 Cu2 N9 C4 3_557 . . . -22.(2) no
Cl2 Cu2 N9 C4 . . . . -163.1(6) no
Cl3 Cu2 N9 C4 . . . . 56.8(6) no
Cl3 Cu2 N9 C4 3_557 . . . -53.6(6) no
Cu2 Cu2 N9 C4 3_557 . . . -4.5(6) no
N3 Cu2 N9 C8 3_557 . . . 160.6(19) no
Cl2 Cu2 N9 C8 . . . . 19.6(7) no
Cl3 Cu2 N9 C8 . . . . -120.5(7) no
Cl3 Cu2 N9 C8 3_557 . . . 129.1(7) no
Cu2 Cu2 N9 C8 3_557 . . . 178.1(7) no
C8 N9 C4 C5 . . . . -0.7(7) no
Cu2 N9 C4 C5 . . . . -178.6(4) no
C8 N9 C4 N3 . . . . 180.0(5) no
Cu2 N9 C4 N3 . . . . 2.1(9) no
N9 C4 C5 C6 . . . . -179.4(5) no
N3 C4 C5 C6 . . . . 0.00 no
N9 C4 C5 N7 . . . . 0.8(5) no
N3 C4 C5 N7 . . . . -179.9(6) no
C8 N7 C5 C6 . . . . 179.7(5) no
Cu1 N7 C5 C6 . . . . -18.4(11) no
C8 N7 C5 C4 . . . . -0.4(6) no
Cu1 N7 C5 C4 . . . . 161.4(6) no
C4 C5 C6 N1 . . . . 0.00 no
N7 C5 C6 N1 . . . . 179.8(7) no
C4 C5 C6 N6 . . . . 171.2(5) no
N7 C5 C6 N6 . . . . -9.0(6) no
C5 C6 N1 C2 . . . . 0.00 no
N6 C6 N1 C2 . . . . -169.7(6) no
C5 C6 N1 Cu1 . . . 2_546 -170.4(3) no
N6 C6 N1 Cu1 . . . 2_546 19.9(6) no
C6 N1 C2 N3 . . . . 0.00 no
Cu1 N1 C2 N3 2_546 . . . 171.0(3) no
N1 C2 N3 C4 . . . . 0.00 no
N1 C2 N3 Cu2 . . . 3_557 175.4(3) no
N9 C4 N3 C2 . . . . 179.2(7) no
C5 C4 N3 C2 . . . . 0.00 no
N9 C4 N3 Cu2 . . . 3_557 3.8(7) no
C5 C4 N3 Cu2 . . . 3_557 -175.4(3) no
